data_2228651
loop_
_publ_author_name
'Choate, Michelle M.'
'Peters, R. Gregory'
'Baughman, Russell G.'

_publ_section_title
;
 Chlorido(\h^4^-1,5-cyclooctadiene)[(pentafluoroethyl)diphenylphosphane]iridium(I)
;
_journal_coeditor_code BQ2260
_journal_issue 1
_journal_name_full 'Acta Crystallographica Section E'
_journal_page_first m72
_journal_paper_doi 10.1107/S160053681005141X
_journal_volume 67
_journal_year 2011
_chemical_formula_iupac '[Ir Cl (C8 H12) (C14 H10 F5 P)]'
_chemical_formula_moiety 'C22 H22 Cl F5 Ir P'
_chemical_formula_sum 'C22 H22 Cl F5 Ir P'
_chemical_formula_weight 640.02
_chemical_name_systematic
;
Chlorido(\h^4^-cycloocta-1,5-
diene)[(pentafluoroethyl)diphenylphosphane]iridium(I)
;
_space_group_IT_number 14
_symmetry_cell_setting monoclinic
_symmetry_space_group_name_Hall '-P 2yn'
_symmetry_space_group_name_H-M 'P 1 21/n 1'
_atom_sites_solution_hydrogens difmap
_atom_sites_solution_primary direct
_atom_sites_solution_secondary difmap
_audit_creation_method SHELXL-97
_cell_angle_alpha 90.00
_cell_angle_beta 94.579(5)
_cell_angle_gamma 90.00
_cell_formula_units_Z 4
_cell_length_a 10.5498(5)
_cell_length_b 14.9824(7)
_cell_length_c 13.9885(7)
_cell_measurement_reflns_used 100
_cell_measurement_temperature 295(2)
_cell_measurement_theta_max 18.72
_cell_measurement_theta_min 11.02
_cell_volume 2203.98(18)
_computing_cell_refinement
;
XSCANS (Bruker, 1996)
;
_computing_data_collection
;
XSCANS (Bruker, 1996)
;
_computing_data_reduction 'XSCANS (Bruker, 1996)'
_computing_molecular_graphics 'SHELXTL/PC (Sheldrick, 2008)'
_computing_publication_material
;
SHELXTL/PC and SHELXL97 (Sheldrick, 2008)
;
_computing_structure_refinement 'SHELXL97 (Sheldrick, 2008)'
_computing_structure_solution 'SHELXS86 (Sheldrick, 2008)'
_diffrn_ambient_temperature 295(2)
_diffrn_measured_fraction_theta_full 0.988
_diffrn_measured_fraction_theta_max 0.988
_diffrn_measurement_device 'Bruker P4'
_diffrn_measurement_method \q/2\q
_diffrn_radiation_monochromator graphite
_diffrn_radiation_source 'normal-focus sealed tube'
_diffrn_radiation_type MoK\a
_diffrn_radiation_wavelength 0.71073
_diffrn_reflns_av_R_equivalents 0.0498
_diffrn_reflns_av_sigmaI/netI 0.0632
_diffrn_reflns_limit_h_max 13
_diffrn_reflns_limit_h_min -1
_diffrn_reflns_limit_k_max 19
_diffrn_reflns_limit_k_min -1
_diffrn_reflns_limit_l_max 18
_diffrn_reflns_limit_l_min -18
_diffrn_reflns_number 6244
_diffrn_reflns_theta_full 27.51
_diffrn_reflns_theta_max 27.51
_diffrn_reflns_theta_min 2.00
_diffrn_standards_decay_% 1.3
_diffrn_standards_interval_count 100
_diffrn_standards_number 3
_exptl_absorpt_coefficient_mu 6.300
_exptl_absorpt_correction_T_max 0.480
_exptl_absorpt_correction_T_min 0.155
_exptl_absorpt_correction_type integration
_exptl_absorpt_process_details '(<i>XSHELL</i>; Bruker, 1999)'
_exptl_crystal_colour orange
_exptl_crystal_density_diffrn 1.929
_exptl_crystal_density_method 'not measured'
_exptl_crystal_description parallelepiped
_exptl_crystal_F_000 1232
_exptl_crystal_size_max 0.510
_exptl_crystal_size_mid 0.400
_exptl_crystal_size_min 0.115
_refine_diff_density_max 1.078
_refine_diff_density_min -1.305
_refine_ls_extinction_coef 0.00082(14)
_refine_ls_extinction_expression <i>F</i>~c~*=k<i>F</i>~c~[1+0.001x<i>F</i>~c~^2^\l^3^/sin(2\q)]^-1/4^
_refine_ls_extinction_method 'SHELXL97 (Sheldrick, 2008)'
_refine_ls_goodness_of_fit_ref 1.029
_refine_ls_hydrogen_treatment constr
_refine_ls_matrix_type full
_refine_ls_number_parameters 272
_refine_ls_number_reflns 5014
_refine_ls_number_restraints 0
_refine_ls_restrained_S_all 1.028
_refine_ls_R_factor_all 0.0750
_refine_ls_R_factor_gt 0.0423
_refine_ls_shift/su_max 0.001
_refine_ls_shift/su_mean 0.000
_refine_ls_structure_factor_coef Fsqd
_refine_ls_weighting_details 'w=1/[\s^2^(Fo^2^)+(0.0410P)^2^+4.9533P] where P=(Fo^2^+2Fc^2^)/3'
_refine_ls_weighting_scheme calc
_refine_ls_wR_factor_gt 0.0892
_refine_ls_wR_factor_ref 0.1007
_reflns_number_gt 3583
_reflns_number_total 5014
_reflns_threshold_expression >2\s(I)
_cod_data_source_file bq2260.cif
_cod_data_source_block I
_cod_original_sg_symbol_H-M 'P 21/n'
_cod_database_code 2228651
_cod_database_fobs_code 2228651

loop_
_symmetry_equiv_pos_as_xyz
'x, y, z'
'-x+1/2, y+1/2, -z+1/2'
'-x, -y, -z'
'x-1/2, -y-1/2, z-1/2'

loop_
_atom_site_type_symbol
_atom_site_label
_atom_site_fract_x
_atom_site_fract_y
_atom_site_fract_z
_atom_site_U_iso_or_equiv
_atom_site_adp_type
_atom_site_calc_flag
_atom_site_refinement_flags
_atom_site_occupancy
_atom_site_disorder_assembly
_atom_site_disorder_group
Ir Ir1 0.09989(2) 0.327209(17) 0.78744(2) 0.03420(11) Uani d . 1 . .
Cl Cl1 0.2697(2) 0.23154(16) 0.7593(2) 0.0625(6) Uani d . 1 . .
P P1 -0.00925(16) 0.20976(11) 0.84243(12) 0.0283(4) Uani d . 1 . .
F F1 -0.0049(5) 0.1050(3) 1.0012(4) 0.0620(13) Uani d . 1 . .
F F2 0.1605(5) 0.0925(3) 0.9191(4) 0.0652(14) Uani d . 1 . .
F F3 0.1897(8) 0.1652(5) 1.1018(5) 0.109(3) Uani d . 1 . .
F F4 0.0877(6) 0.2798(4) 1.0506(5) 0.090(2) Uani d . 1 . .
F F5 0.2575(6) 0.2431(5) 0.9899(5) 0.094(2) Uani d . 1 . .
C C1 -0.1697(7) 0.2233(4) 0.8808(5) 0.0337(15) Uani d . 1 . .
C C2 -0.2707(7) 0.2092(5) 0.8127(6) 0.0416(17) Uani d . 1 . .
H H2 -0.2548 0.1924 0.7508 0.050 Uiso d R 1 . .
C C3 -0.3940(8) 0.2197(6) 0.8357(8) 0.056(2) Uani d . 1 . .
H H3 -0.4604 0.2100 0.7892 0.067 Uiso d R 1 . .
C C4 -0.4206(8) 0.2445(6) 0.9266(8) 0.064(3) Uani d . 1 . .
H H4 -0.5040 0.2502 0.9426 0.077 Uiso d R 1 . .
C C5 -0.3202(9) 0.2605(7) 0.9933(7) 0.067(3) Uani d . 1 . .
H H5 -0.3363 0.2783 1.0548 0.080 Uiso d R 1 . .
C C6 -0.1962(8) 0.2503(6) 0.9710(6) 0.051(2) Uani d . 1 . .
H H6 -0.1300 0.2621 1.0171 0.061 Uiso d R 1 . .
C C7 -0.0332(6) 0.1169(4) 0.7591(5) 0.0326(15) Uani d . 1 . .
C C8 -0.0646(8) 0.0314(5) 0.7865(6) 0.0479(19) Uani d . 1 . .
H H8 -0.0629 0.0155 0.8509 0.057 Uiso d R 1 . .
C C9 -0.0992(9) -0.0307(6) 0.7137(8) 0.066(3) Uani d . 1 . .
H H9 -0.1204 -0.0887 0.7299 0.079 Uiso d R 1 . .
C C10 -0.1015(10) -0.0072(7) 0.6199(8) 0.068(3) Uani d . 1 . .
H H10 -0.1249 -0.0494 0.5731 0.081 Uiso d R 1 . .
C C11 -0.0716(10) 0.0753(6) 0.5928(7) 0.061(2) Uani d . 1 . .
H H11 -0.0743 0.0899 0.5281 0.073 Uiso d R 1 . .
C C12 -0.0361(8) 0.1391(5) 0.6618(6) 0.0476(19) Uani d . 1 . .
H H12 -0.0140 0.1963 0.6434 0.057 Uiso d R 1 . .
C C13 0.0785(8) 0.1526(5) 0.9502(6) 0.0469(19) Uani d . 1 . .
C C14 0.1525(9) 0.2123(7) 1.0235(7) 0.062(2) Uani d . 1 . .
C C15 -0.0647(8) 0.4023(5) 0.7499(7) 0.052(2) Uani d . 1 . .
H H15 -0.1095 0.3489 0.7435 0.063 Uiso d R 1 . .
C C16 -0.0193(10) 0.4263(5) 0.8418(8) 0.066(3) Uani d . 1 . .
H H16 -0.0298 0.3871 0.8921 0.079 Uiso d R 1 . .
C C17 0.0482(14) 0.5150(7) 0.8636(9) 0.094(4) Uani d . 1 . .
H H17A 0.0147 0.5594 0.8179 0.113 Uiso calc R 1 . .
H H17B 0.0299 0.5348 0.9271 0.113 Uiso calc R 1 . .
C C18 0.1904(13) 0.5092(7) 0.8593(10) 0.099(4) Uani d . 1 . .
H H18A 0.2223 0.5673 0.8423 0.119 Uiso calc R 1 . .
H H18B 0.2289 0.4942 0.9226 0.119 Uiso calc R 1 . .
C C19 0.2299(10) 0.4429(7) 0.7903(8) 0.070(3) Uani d . 1 . .
H H19 0.2940 0.4040 0.8130 0.084 Uiso d R 1 . .
C C20 0.1848(9) 0.4311(6) 0.6972(7) 0.063(3) Uani d . 1 . .
H H20 0.2205 0.3860 0.6624 0.076 Uiso d R 1 . .
C C21 0.0793(10) 0.4874(7) 0.6471(8) 0.076(3) Uani d . 1 . .
H H21A 0.0863 0.5477 0.6721 0.091 Uiso d R 1 . .
H H21B 0.0925 0.4901 0.5793 0.091 Uiso d R 1 . .
C C22 -0.0485(10) 0.4553(7) 0.6571(9) 0.080(3) Uani d . 1 . .
H H22A -0.0741 0.4174 0.6027 0.096 Uiso d R 1 . .
H H22B -0.1057 0.5061 0.6550 0.096 Uiso d R 1 . .

loop_
_atom_site_aniso_label
_atom_site_aniso_U_11
_atom_site_aniso_U_22
_atom_site_aniso_U_33
_atom_site_aniso_U_12
_atom_site_aniso_U_13
_atom_site_aniso_U_23
Ir1 0.02825(15) 0.03151(14) 0.04259(17) -0.00469(13) 0.00129(10) 0.00204(14)
Cl1 0.0344(11) 0.0660(13) 0.0886(17) 0.0093(9) 0.0145(11) 0.0040(12)
P1 0.0271(8) 0.0267(8) 0.0309(9) 0.0012(7) 0.0017(7) 0.0006(7)
F1 0.078(3) 0.053(3) 0.055(3) 0.005(3) 0.010(3) 0.020(2)
F2 0.064(3) 0.061(3) 0.069(3) 0.034(3) -0.001(3) 0.003(3)
F3 0.126(6) 0.126(6) 0.066(4) 0.013(5) -0.045(4) 0.018(4)
F4 0.077(4) 0.096(4) 0.093(5) 0.013(4) -0.023(4) -0.046(4)
F5 0.061(4) 0.139(6) 0.080(4) -0.025(4) -0.008(3) -0.020(4)
C1 0.035(4) 0.028(3) 0.039(4) 0.001(3) 0.012(3) 0.004(3)
C2 0.030(4) 0.049(4) 0.046(4) 0.006(3) 0.006(3) 0.000(3)
C3 0.035(4) 0.049(5) 0.085(7) 0.002(4) 0.004(4) -0.010(5)
C4 0.032(5) 0.058(5) 0.105(8) 0.000(4) 0.026(5) 0.003(5)
C5 0.055(6) 0.091(7) 0.059(6) 0.020(5) 0.035(5) -0.001(5)
C6 0.044(5) 0.068(5) 0.043(5) 0.008(4) 0.012(4) -0.009(4)
C7 0.029(3) 0.029(3) 0.041(4) 0.001(3) 0.007(3) -0.005(3)
C8 0.052(5) 0.036(4) 0.057(5) -0.003(3) 0.011(4) -0.004(4)
C9 0.069(6) 0.034(4) 0.097(8) -0.011(4) 0.015(5) -0.023(5)
C10 0.078(7) 0.060(6) 0.067(7) -0.005(5) 0.011(5) -0.029(5)
C11 0.081(7) 0.059(5) 0.045(5) -0.011(5) 0.016(5) -0.020(4)
C12 0.056(5) 0.044(4) 0.044(5) -0.013(4) 0.013(4) -0.004(4)
C13 0.045(4) 0.050(5) 0.046(4) 0.013(4) 0.004(4) 0.007(3)
C14 0.051(6) 0.084(7) 0.048(5) 0.005(5) -0.018(4) -0.001(5)
C15 0.037(4) 0.039(4) 0.083(7) 0.008(3) 0.014(4) 0.014(4)
C16 0.079(7) 0.030(4) 0.091(8) 0.008(4) 0.028(6) -0.004(4)
C17 0.163(14) 0.042(5) 0.079(8) -0.008(7) 0.030(8) -0.017(5)
C18 0.116(11) 0.054(6) 0.121(11) -0.031(7) -0.034(9) -0.011(7)
C19 0.061(6) 0.057(6) 0.088(8) -0.026(5) -0.018(5) 0.023(5)
C20 0.057(6) 0.057(5) 0.076(7) -0.020(4) 0.005(5) 0.029(5)
C21 0.085(8) 0.078(7) 0.064(6) -0.014(6) 0.003(6) 0.031(6)
C22 0.068(7) 0.068(7) 0.098(9) -0.002(5) -0.020(6) 0.033(6)

loop_
_atom_type_symbol
_atom_type_description
_atom_type_scat_dispersion_real
_atom_type_scat_dispersion_imag
_atom_type_scat_source
C C 0.0033 0.0016 'International Tables Vol C Tables 4.2.6.8 and 6.1.1.4'
H H 0.0000 0.0000 'International Tables Vol C Tables 4.2.6.8 and 6.1.1.4'
F F 0.0171 0.0103 'International Tables Vol C Tables 4.2.6.8 and 6.1.1.4'
P P 0.1023 0.0942 'International Tables Vol C Tables 4.2.6.8 and 6.1.1.4'
Cl Cl 0.1484 0.1585 'International Tables Vol C Tables 4.2.6.8 and 6.1.1.4'
Ir Ir -1.4442 7.9887 'International Tables Vol C Tables 4.2.6.8 and 6.1.1.4'

loop_
_geom_angle_atom_site_label_1
_geom_angle_atom_site_label_2
_geom_angle_atom_site_label_3
_geom_angle_site_symmetry_1
_geom_angle_site_symmetry_3
_geom_angle
_geom_angle_publ_flag
C15 Ir1 C16 . . 38.2(4) ?
C15 Ir1 C19 . . 94.8(4) ?
C16 Ir1 C19 . . 80.2(4) ?
C15 Ir1 C20 . . 81.2(3) ?
C16 Ir1 C20 . . 89.5(4) ?
C19 Ir1 C20 . . 35.7(4) ?
C15 Ir1 P1 . . 93.9(2) ?
C16 Ir1 P1 . . 95.2(3) ?
C19 Ir1 P1 . . 158.9(3) ?
C20 Ir1 P1 . . 165.4(3) ?
C15 Ir1 Cl1 . . 155.5(3) ?
C16 Ir1 Cl1 . . 165.0(3) ?
C19 Ir1 Cl1 . . 90.1(3) ?
C20 Ir1 Cl1 . . 89.1(3) ?
P1 Ir1 Cl1 . . 89.89(7) y
C7 P1 C1 . . 100.8(3) y
C7 P1 C13 . . 101.3(3) y
C1 P1 C13 . . 102.7(3) y
C7 P1 Ir1 . . 115.1(2) y
C1 P1 Ir1 . . 121.4(2) y
C13 P1 Ir1 . . 112.8(3) y
C6 C1 C2 . . 118.2(7) ?
C6 C1 P1 . . 124.3(6) ?
C2 C1 P1 . . 117.4(5) ?
C3 C2 C1 . . 120.8(8) ?
C3 C2 H2 . . 119.6 ?
C1 C2 H2 . . 119.6 ?
C2 C3 C4 . . 121.0(9) ?
C2 C3 H3 . . 119.5 ?
C4 C3 H3 . . 119.5 ?
C3 C4 C5 . . 118.2(8) ?
C3 C4 H4 . . 121.0 ?
C5 C4 H4 . . 120.8 ?
C4 C5 C6 . . 121.3(9) ?
C4 C5 H5 . . 119.4 ?
C6 C5 H5 . . 119.3 ?
C1 C6 C5 . . 120.5(8) ?
C1 C6 H6 . . 119.7 ?
C5 C6 H6 . . 119.8 ?
C8 C7 C12 . . 120.1(7) ?
C8 C7 P1 . . 123.7(6) ?
C12 C7 P1 . . 115.6(5) ?
C7 C8 C9 . . 117.7(8) ?
C7 C8 H8 . . 121.1 ?
C9 C8 H8 . . 121.2 ?
C10 C9 C8 . . 120.9(9) ?
C10 C9 H9 . . 119.5 ?
C8 C9 H9 . . 119.6 ?
C11 C10 C9 . . 121.8(9) ?
C11 C10 H10 . . 119.0 ?
C9 C10 H10 . . 119.2 ?
C10 C11 C12 . . 119.8(9) ?
C10 C11 H11 . . 120.2 ?
C12 C11 H11 . . 120.0 ?
C11 C12 C7 . . 119.8(8) ?
C11 C12 H12 . . 120.1 ?
C7 C12 H12 . . 120.1 ?
F2 C13 F1 . . 106.0(6) ?
F2 C13 C14 . . 107.6(7) ?
F1 C13 C14 . . 105.6(7) ?
F2 C13 P1 . . 109.2(5) ?
F1 C13 P1 . . 110.6(5) ?
C14 C13 P1 . . 117.2(6) ?
F4 C14 F5 . . 108.0(9) ?
F4 C14 F3 . . 107.4(9) ?
F5 C14 F3 . . 106.0(8) ?
F4 C14 C13 . . 113.6(7) ?
F5 C14 C13 . . 111.4(8) ?
F3 C14 C13 . . 110.0(8) ?
C16 C15 C22 . . 126.5(9) ?
C16 C15 Ir1 . . 71.9(5) ?
C22 C15 Ir1 . . 110.0(6) ?
C16 C15 H15 . . 116.7 ?
C22 C15 H15 . . 116.8 ?
Ir1 C15 H15 . . 88.2 ?
C15 C16 C17 . . 122.3(9) ?
C15 C16 Ir1 . . 69.9(5) ?
C17 C16 Ir1 . . 113.6(8) ?
C15 C16 H16 . . 119.0 ?
C17 C16 H16 . . 118.8 ?
Ir1 C16 H16 . . 86.5 ?
C18 C17 C16 . . 113.0(9) ?
C18 C17 H17A . . 109.0 ?
C16 C17 H17A . . 109.0 ?
C18 C17 H17B . . 109.0 ?
C16 C17 H17B . . 109.0 ?
H17A C17 H17B . . 107.8 ?
C19 C18 C17 . . 113.6(9) ?
C19 C18 H18A . . 108.8 ?
C17 C18 H18A . . 108.8 ?
C19 C18 H18B . . 108.8 ?
C17 C18 H18B . . 108.8 ?
H18A C18 H18B . . 107.7 ?
C20 C19 C18 . . 128.4(11) ?
C20 C19 Ir1 . . 73.2(5) ?
C18 C19 Ir1 . . 109.5(8) ?
C20 C19 H19 . . 115.8 ?
C18 C19 H19 . . 115.8 ?
Ir1 C19 H19 . . 87.0 ?
C19 C20 C21 . . 123.7(11) ?
C19 C20 Ir1 . . 71.1(5) ?
C21 C20 Ir1 . . 109.6(6) ?
C19 C20 H20 . . 118.0 ?
C21 C20 H20 . . 118.3 ?
Ir1 C20 H20 . . 89.3 ?
C22 C21 C20 . . 115.0(8) ?
C22 C21 H21A . . 108.6 ?
C20 C21 H21A . . 108.6 ?
C22 C21 H21B . . 108.4 ?
C20 C21 H21B . . 108.5 ?
H21A C21 H21B . . 107.5 ?
C21 C22 C15 . . 114.8(8) ?
C21 C22 H22A . . 108.7 ?
C15 C22 H22A . . 108.4 ?
C21 C22 H22B . . 108.6 ?
C15 C22 H22B . . 108.6 ?
H22A C22 H22B . . 107.6 ?

loop_
_geom_bond_atom_site_label_1
_geom_bond_atom_site_label_2
_geom_bond_site_symmetry_2
_geom_bond_distance
_geom_bond_publ_flag
Ir1 C15 . 2.100(8) y
Ir1 C16 . 2.125(9) y
Ir1 C19 . 2.209(9) y
Ir1 C20 . 2.235(8) y
Ir1 P1 . 2.2705(17) y
Ir1 Cl1 . 2.352(2) y
P1 C7 . 1.819(7) .
P1 C1 . 1.827(7) .
P1 C13 . 1.908(8) .
F1 C13 . 1.376(10) ?
F2 C13 . 1.344(9) ?
F3 C14 . 1.335(11) ?
F4 C14 . 1.294(11) ?
F5 C14 . 1.321(12) ?
C1 C6 . 1.375(11) ?
C1 C2 . 1.388(10) ?
C2 C3 . 1.373(11) ?
C2 H2 . 0.9299 ?
C3 C4 . 1.374(14) ?
C3 H3 . 0.9295 ?
C4 C5 . 1.376(15) ?
C4 H4 . 0.9298 ?
C5 C6 . 1.377(11) ?
C5 H5 . 0.9299 ?
C6 H6 . 0.9295 ?
C7 C8 . 1.385(10) ?
C7 C12 . 1.399(11) ?
C8 C9 . 1.406(12) ?
C8 H8 . 0.9298 ?
C9 C10 . 1.356(14) ?
C9 H9 . 0.9301 ?
C10 C11 . 1.338(13) ?
C10 H10 . 0.9298 ?
C11 C12 . 1.388(11) ?
C11 H11 . 0.9297 ?
C12 H12 . 0.9301 ?
C13 C14 . 1.527(12) ?
C15 C16 . 1.383(14) ?
C15 C22 . 1.542(13) ?
C15 H15 . 0.9300 ?
C16 C17 . 1.526(14) ?
C16 H16 . 0.9300 ?
C17 C18 . 1.509(18) ?
C17 H17A . 0.9700 ?
C17 H17B . 0.9700 ?
C18 C19 . 1.469(17) ?
C18 H18A . 0.9700 ?
C18 H18B . 0.9700 ?
C19 C20 . 1.361(14) ?
C19 H19 . 0.9297 ?
C20 C21 . 1.522(14) ?
C20 H20 . 0.9301 ?
C21 C22 . 1.449(14) ?
C21 H21A . 0.9702 ?
C21 H21B . 0.9698 ?
C22 H22A . 0.9699 ?
C22 H22B . 0.9700 ?

loop_
_geom_torsion_atom_site_label_1
_geom_torsion_atom_site_label_2
_geom_torsion_atom_site_label_3
_geom_torsion_atom_site_label_4
_geom_torsion_site_symmetry_1
_geom_torsion_site_symmetry_2
_geom_torsion_site_symmetry_3
_geom_torsion_site_symmetry_4
_geom_torsion
_geom_torsion_publ_flag
C15 Ir1 P1 C7 . . . . 99.6(4) ?
C16 Ir1 P1 C7 . . . . 137.9(4) ?
C19 Ir1 P1 C7 . . . . -146.1(9) ?
C20 Ir1 P1 C7 . . . . 29.9(11) ?
Cl1 Ir1 P1 C7 . . . . -56.2(3) y
C15 Ir1 P1 C1 . . . . -22.3(4) ?
C16 Ir1 P1 C1 . . . . 16.0(4) ?
C19 Ir1 P1 C1 . . . . 92.0(9) ?
C20 Ir1 P1 C1 . . . . -92.0(11) ?
Cl1 Ir1 P1 C1 . . . . -178.1(3) y
C15 Ir1 P1 C13 . . . . -144.8(4) ?
C16 Ir1 P1 C13 . . . . -106.4(4) ?
C19 Ir1 P1 C13 . . . . -30.4(9) ?
C20 Ir1 P1 C13 . . . . 145.6(11) ?
Cl1 Ir1 P1 C13 . . . . 59.4(3) y
C7 P1 C1 C6 . . . . 146.8(7) ?
C13 P1 C1 C6 . . . . 42.4(7) ?
Ir1 P1 C1 C6 . . . . -84.8(7) ?
C7 P1 C1 C2 . . . . -36.4(6) ?
C13 P1 C1 C2 . . . . -140.8(6) ?
Ir1 P1 C1 C2 . . . . 92.1(6) ?
C6 C1 C2 C3 . . . . -1.7(12) ?
P1 C1 C2 C3 . . . . -178.8(6) ?
C1 C2 C3 C4 . . . . 0.1(13) ?
C2 C3 C4 C5 . . . . 1.4(14) ?
C3 C4 C5 C6 . . . . -1.4(16) ?
C2 C1 C6 C5 . . . . 1.8(13) ?
P1 C1 C6 C5 . . . . 178.7(7) ?
C4 C5 C6 C1 . . . . -0.3(15) ?
C1 P1 C7 C8 . . . . -66.2(7) ?
C13 P1 C7 C8 . . . . 39.3(7) ?
Ir1 P1 C7 C8 . . . . 161.4(6) ?
C1 P1 C7 C12 . . . . 105.0(6) ?
C13 P1 C7 C12 . . . . -149.5(6) ?
Ir1 P1 C7 C12 . . . . -27.4(6) ?
C12 C7 C8 C9 . . . . -0.3(12) ?
P1 C7 C8 C9 . . . . 170.5(7) ?
C7 C8 C9 C10 . . . . 0.1(14) ?
C8 C9 C10 C11 . . . . -0.2(16) ?
C9 C10 C11 C12 . . . . 0.5(16) ?
C10 C11 C12 C7 . . . . -0.7(14) ?
C8 C7 C12 C11 . . . . 0.6(12) ?
P1 C7 C12 C11 . . . . -171.0(7) ?
C7 P1 C13 F2 . . . . 38.6(6) ?
C1 P1 C13 F2 . . . . 142.6(6) ?
Ir1 P1 C13 F2 . . . . -85.0(6) ?
C7 P1 C13 F1 . . . . -77.7(6) ?
C1 P1 C13 F1 . . . . 26.3(6) ?
Ir1 P1 C13 F1 . . . . 158.7(4) ?
C7 P1 C13 C14 . . . . 161.2(7) ?
C1 P1 C13 C14 . . . . -94.8(7) ?
Ir1 P1 C13 C14 . . . . 37.5(7) ?
F2 C13 C14 F4 . . . . 172.2(8) ?
F1 C13 C14 F4 . . . . -74.9(10) ?
P1 C13 C14 F4 . . . . 48.8(11) ?
F2 C13 C14 F5 . . . . 50.0(10) ?
F1 C13 C14 F5 . . . . 162.8(7) ?
P1 C13 C14 F5 . . . . -73.4(9) ?
F2 C13 C14 F3 . . . . -67.3(10) ?
F1 C13 C14 F3 . . . . 45.6(10) ?
P1 C13 C14 F3 . . . . 169.3(7) ?
C19 Ir1 C15 C16 . . . . -67.4(6) ?
C20 Ir1 C15 C16 . . . . -100.5(6) ?
P1 Ir1 C15 C16 . . . . 93.4(5) ?
Cl1 Ir1 C15 C16 . . . . -168.2(5) ?
C16 Ir1 C15 C22 . . . . 123.1(9) ?
C19 Ir1 C15 C22 . . . . 55.7(8) ?
C20 Ir1 C15 C22 . . . . 22.7(7) ?
P1 Ir1 C15 C22 . . . . -143.5(7) ?
Cl1 Ir1 C15 C22 . . . . -45.1(10) ?
C22 C15 C16 C17 . . . . 4.0(15) ?
Ir1 C15 C16 C17 . . . . 105.8(10) ?
C22 C15 C16 Ir1 . . . . -101.8(9) ?
C19 Ir1 C16 C15 . . . . 110.9(6) ?
C20 Ir1 C16 C15 . . . . 76.3(6) ?
P1 Ir1 C16 C15 . . . . -89.8(5) ?
Cl1 Ir1 C16 C15 . . . . 160.9(8) ?
C15 Ir1 C16 C17 . . . . -117.4(10) ?
C19 Ir1 C16 C17 . . . . -6.5(8) ?
C20 Ir1 C16 C17 . . . . -41.1(8) ?
P1 Ir1 C16 C17 . . . . 152.8(8) ?
Cl1 Ir1 C16 C17 . . . . 43.5(17) ?
C15 C16 C17 C18 . . . . -90.8(14) ?
Ir1 C16 C17 C18 . . . . -10.5(14) ?
C16 C17 C18 C19 . . . . 30.8(16) ?
C17 C18 C19 C20 . . . . 48.4(16) ?
C17 C18 C19 Ir1 . . . . -35.2(13) ?
C15 Ir1 C19 C20 . . . . -67.6(7) ?
C16 Ir1 C19 C20 . . . . -103.0(7) ?
P1 Ir1 C19 C20 . . . . 178.3(6) ?
Cl1 Ir1 C19 C20 . . . . 88.4(7) ?
C15 Ir1 C19 C18 . . . . 58.0(8) ?
C16 Ir1 C19 C18 . . . . 22.6(8) ?
C20 Ir1 C19 C18 . . . . 125.6(11) ?
P1 Ir1 C19 C18 . . . . -56.2(13) ?
Cl1 Ir1 C19 C18 . . . . -146.0(8) ?
C18 C19 C20 C21 . . . . -0.5(15) ?
Ir1 C19 C20 C21 . . . . 101.4(8) ?
C18 C19 C20 Ir1 . . . . -101.9(11) ?
C15 Ir1 C20 C19 . . . . 111.2(7) ?
C16 Ir1 C20 C19 . . . . 73.8(7) ?
P1 Ir1 C20 C19 . . . . -177.5(9) ?
Cl1 Ir1 C20 C19 . . . . -91.3(7) ?
C15 Ir1 C20 C21 . . . . -8.9(8) ?
C16 Ir1 C20 C21 . . . . -46.3(8) ?
C19 Ir1 C20 C21 . . . . -120.1(11) ?
P1 Ir1 C20 C21 . . . . 62.4(16) ?
Cl1 Ir1 C20 C21 . . . . 148.6(8) ?
C19 C20 C21 C22 . . . . -87.9(13) ?
Ir1 C20 C21 C22 . . . . -8.0(13) ?
C20 C21 C22 C15 . . . . 28.3(15) ?
C16 C15 C22 C21 . . . . 46.7(15) ?
Ir1 C15 C22 C21 . . . . -35.1(12) ?
